data_7207540
loop_
_publ_author_name
'Wang, Nan'
'Feng, Yue-Chao'
'Shi, Wei'
'Zhao, Bin'
'Cheng, Peng'
'Liao, Dai-Zheng'
'Yan, Shi-Ping'

_publ_section_title
;
 Synthesis, structure, fluorescent and magnetic properties of a series of
 coordination polymers based on a long and flexible bis-triazole ligand
;
_journal_issue 8
_journal_name_full CrystEngComm
_journal_page_first 2769
_journal_paper_doi 10.1039/c2ce06290a
_journal_volume 14
_journal_year 2012
_chemical_formula_sum 'C51 H68 Co3 N24 O31'
_chemical_formula_weight 1690.08
_chemical_name_systematic
;
?
;
_space_group_IT_number 88
_symmetry_cell_setting tetragonal
_symmetry_space_group_name_Hall '-I 4ad'
_symmetry_space_group_name_H-M 'I 41/a :2'
_atom_sites_solution_hydrogens geom
_atom_sites_solution_primary direct
_atom_sites_solution_secondary difmap
_audit_creation_method SHELXL-97
_cell_angle_alpha 90.00
_cell_angle_beta 90.00
_cell_angle_gamma 90.00
_cell_formula_units_Z 8
_cell_length_a 31.7755(7)
_cell_length_b 31.7755(7)
_cell_length_c 16.0824(5)
_cell_measurement_reflns_used 5166
_cell_measurement_temperature 293(2)
_cell_measurement_theta_max 28.9394
_cell_measurement_theta_min 2.6289
_cell_volume 16238.1(7)
_computing_cell_refinement
;
CrysAlisPro, Oxford Diffraction Ltd.,
Version 1.171.33.48 (release 15-09-2009 CrysAlis171 .NET)
(compiled Sep 15 2009,11:49:04)
;
_computing_data_collection
;
CrysAlisPro, Oxford Diffraction Ltd.,
Version 1.171.33.48 (release 15-09-2009 CrysAlis171 .NET)
(compiled Sep 15 2009,11:49:04)
;
_computing_data_reduction
;
CrysAlisPro, Oxford Diffraction Ltd.,
Version 1.171.33.48 (release 15-09-2009 CrysAlis171 .NET)
(compiled Sep 15 2009,11:49:04)
;
_computing_molecular_graphics 'Bruker SHELXTL'
_computing_publication_material 'Bruker SHELXTL'
_computing_structure_refinement 'SHELXL-97 (Sheldrick, 1997)'
_computing_structure_solution 'SHELXS-97 (Sheldrick, 1990)'
_diffrn_ambient_temperature 293(2)
_diffrn_detector_area_resol_mean 16.2116
_diffrn_measured_fraction_theta_full 0.991
_diffrn_measured_fraction_theta_max 0.991
_diffrn_measurement_device_type 'SuperNova, Single source at offset), Eos'
_diffrn_measurement_method '\w scans'
_diffrn_radiation_monochromator graphite
_diffrn_radiation_source 'Enhance (Mo) X-ray Source'
_diffrn_radiation_type MoK\a
_diffrn_radiation_wavelength 0.71073
_diffrn_reflns_av_R_equivalents 0.0376
_diffrn_reflns_av_sigmaI/netI 0.0949
_diffrn_reflns_limit_h_max 32
_diffrn_reflns_limit_h_min -33
_diffrn_reflns_limit_k_max 37
_diffrn_reflns_limit_k_min -19
_diffrn_reflns_limit_l_max 19
_diffrn_reflns_limit_l_min -9
_diffrn_reflns_number 14688
_diffrn_reflns_theta_full 25.01
_diffrn_reflns_theta_max 25.01
_diffrn_reflns_theta_min 2.64
_exptl_absorpt_coefficient_mu 0.696
_exptl_absorpt_correction_T_max 0.9027
_exptl_absorpt_correction_T_min 0.8733
_exptl_absorpt_correction_type multi-scan
_exptl_absorpt_process_details
;
CrysAlisPro, Oxford Diffraction Ltd.,
Version 1.171.33.48 (release 15-09-2009 CrysAlis171 .NET)
(compiled Sep 15 2009,11:49:04)
Empirical absorption correction using spherical harmonics,
implemented in SCALE3 ABSPACK scaling algorithm.
;
_exptl_crystal_colour red
_exptl_crystal_density_diffrn 1.383
_exptl_crystal_density_method 'not measured'
_exptl_crystal_description block
_exptl_crystal_F_000 6968
_exptl_crystal_size_max 0.20
_exptl_crystal_size_mid 0.18
_exptl_crystal_size_min 0.15
_refine_diff_density_max 1.298
_refine_diff_density_min -0.763
_refine_diff_density_rms 0.133
_refine_ls_extinction_method none
_refine_ls_goodness_of_fit_ref 1.011
_refine_ls_hydrogen_treatment constr
_refine_ls_matrix_type full
_refine_ls_number_parameters 538
_refine_ls_number_reflns 7107
_refine_ls_number_restraints 465
_refine_ls_restrained_S_all 1.009
_refine_ls_R_factor_all 0.1186
_refine_ls_R_factor_gt 0.0736
_refine_ls_shift/su_max 0.000
_refine_ls_shift/su_mean 0.000
_refine_ls_structure_factor_coef Fsqd
_refine_ls_weighting_details 'calc w=1/[\s^2^(Fo^2^)+(0.1476P)^2^+0.0000P] where P=(Fo^2^+2Fc^2^)/3'
_refine_ls_weighting_scheme calc
_refine_ls_wR_factor_gt 0.2197
_refine_ls_wR_factor_ref 0.2370
_reflns_number_gt 4106
_reflns_number_total 7107
_reflns_threshold_expression >2sigma(I)
_cod_data_source_file c2ce06290a.txt
_cod_data_source_block p090702c
_cod_depositor_comments
;
The following automatic conversions were performed:

'_symmetry_cell_setting' value 'Tetragonal' changed to 'tetragonal'
according to /home/saulius/struct/CIF-dictionaries/cif_core.dic
dictionary named 'cif_core.dic' version 2.4.1 from 2010-06-29.

Automatic conversion script
Id: cif_fix_values 1715 2011-07-08 13:25:40Z adriana 
;
_cod_original_sg_symbol_H-M I41/a
_cod_database_code 7207540

loop_
_symmetry_equiv_pos_as_xyz
'x, y, z'
'-y+3/4, x+1/4, z+1/4'
'-x+1/2, -y, z+1/2'
'y+3/4, -x+3/4, z+3/4'
'x+1/2, y+1/2, z+1/2'
'-y+5/4, x+3/4, z+3/4'
'-x+1, -y+1/2, z+1'
'y+5/4, -x+5/4, z+5/4'
'-x, -y, -z'
'y-3/4, -x-1/4, -z-1/4'
'x-1/2, y, -z-1/2'
'-y-3/4, x-3/4, -z-3/4'
'-x+1/2, -y+1/2, -z+1/2'
'y-1/4, -x+1/4, -z+1/4'
'x, y+1/2, -z'
'-y-1/4, x-1/4, -z-1/4'

loop_
_atom_site_label
_atom_site_type_symbol
_atom_site_fract_x
_atom_site_fract_y
_atom_site_fract_z
_atom_site_U_iso_or_equiv
_atom_site_adp_type
_atom_site_occupancy
_atom_site_symmetry_multiplicity
_atom_site_calc_flag
_atom_site_refinement_flags
_atom_site_disorder_assembly
_atom_site_disorder_group
O16 O 0.1267(4) 0.4379(4) 0.9312(8) 0.077(4) Uani 0.50 1 d PU . .
Co1 Co 0.2500 0.7500 0.2500 0.0218(3) Uani 1 2 d S . .
Co2 Co 0.29327(3) 0.63915(2) 0.28867(5) 0.0271(3) Uani 1 1 d . . .
C1 C 0.20162(19) 0.6254(2) 0.2313(4) 0.0328(14) Uani 1 1 d U . .
H1 H 0.2038 0.5964 0.2372 0.039 Uiso 1 1 calc R . .
C2 C 0.17688(19) 0.68686(18) 0.2060(4) 0.0268(13) Uani 1 1 d U . .
H2 H 0.1589 0.7086 0.1910 0.032 Uiso 1 1 calc R . .
C3 C 0.1274(2) 0.62745(19) 0.1768(4) 0.0307(14) Uani 1 1 d U . .
C4 C 0.1042(2) 0.6468(2) 0.1174(4) 0.0386(16) Uani 1 1 d U . .
H4 H 0.1136 0.6718 0.0936 0.046 Uiso 1 1 calc R . .
C5 C 0.1146(2) 0.5900(2) 0.2116(4) 0.0355(15) Uani 1 1 d U . .
H5 H 0.1308 0.5767 0.2519 0.043 Uiso 1 1 calc R . .
C6 C 0.0664(2) 0.6294(2) 0.0922(4) 0.0411(16) Uani 1 1 d U . .
H6 H 0.0502 0.6432 0.0523 0.049 Uiso 1 1 calc R . .
C7 C 0.0769(2) 0.5726(2) 0.1852(4) 0.0377(15) Uani 1 1 d U . .
H7 H 0.0680 0.5473 0.2083 0.045 Uiso 1 1 calc R . .
C8 C 0.0523(2) 0.5916(2) 0.1259(4) 0.0371(15) Uani 1 1 d U . .
C9 C 0.0115(2) 0.5722(2) 0.0944(4) 0.0443(17) Uani 1 1 d U . .
H9A H 0.0055 0.5469 0.1260 0.053 Uiso 1 1 calc R . .
H9B H -0.0114 0.5919 0.1037 0.053 Uiso 1 1 calc R . .
C10 C 0.0135(2) 0.5614(2) 0.0034(4) 0.0372(15) Uani 1 1 d U . .
C11 C -0.0139(2) 0.5790(3) -0.0522(5) 0.0501(18) Uani 1 1 d U . .
H11 H -0.0355 0.5961 -0.0329 0.060 Uiso 1 1 calc R . .
C12 C 0.0443(2) 0.5352(2) -0.0255(4) 0.0400(16) Uani 1 1 d U . .
H12 H 0.0625 0.5226 0.0123 0.048 Uiso 1 1 calc R . .
C13 C -0.0099(2) 0.5718(2) -0.1369(4) 0.0459(17) Uani 1 1 d U . .
H13 H -0.0284 0.5841 -0.1745 0.055 Uiso 1 1 calc R . .
C14 C 0.0492(2) 0.5269(2) -0.1084(4) 0.0382(15) Uani 1 1 d U . .
H14 H 0.0702 0.5089 -0.1270 0.046 Uiso 1 1 calc R . .
C15 C 0.06663(19) 0.54590(19) -0.2916(4) 0.0291(13) Uani 1 1 d U . .
H15 H 0.0912 0.5552 -0.2659 0.035 Uiso 1 1 calc R . .
C16 C 0.00302(19) 0.52599(18) -0.3119(4) 0.0261(13) Uani 1 1 d U . .
H16 H -0.0251 0.5190 -0.3032 0.031 Uiso 1 1 calc R . .
C17 C 0.0218(2) 0.5463(2) -0.1641(4) 0.0322(14) Uani 1 1 d U . .
C18 C 0.35185(19) 0.67842(18) 0.1604(4) 0.0254(13) Uani 1 1 d U . .
H18 H 0.3678 0.6539 0.1576 0.031 Uiso 1 1 calc R . .
C19 C 0.32939(18) 0.74140(19) 0.1401(4) 0.0260(13) Uani 1 1 d U . .
H19 H 0.3268 0.7689 0.1210 0.031 Uiso 1 1 calc R . .
C20 C 0.39535(17) 0.72314(18) 0.0645(4) 0.0238(12) Uani 1 1 d U . .
C21 C 0.39379(19) 0.75770(19) 0.0125(4) 0.0270(13) Uani 1 1 d U . .
H21 H 0.3703 0.7751 0.0118 0.032 Uiso 1 1 calc R . .
C22 C 0.43038(19) 0.69698(19) 0.0652(4) 0.0321(14) Uani 1 1 d U . .
H22 H 0.4317 0.6739 0.1008 0.039 Uiso 1 1 calc R . .
C23 C 0.42761(18) 0.76585(19) -0.0382(4) 0.0273(13) Uani 1 1 d U . .
H23 H 0.4271 0.7895 -0.0722 0.033 Uiso 1 1 calc R . .
C24 C 0.4632(2) 0.7059(2) 0.0120(4) 0.0329(14) Uani 1 1 d U . .
H24 H 0.4866 0.6883 0.0115 0.039 Uiso 1 1 calc R . .
C25 C 0.46232(18) 0.73983(19) -0.0400(4) 0.0281(13) Uani 1 1 d U . .
C26 C 0.5000 0.7500 -0.0947(6) 0.031(2) Uani 1 2 d SU . .
H26A H 0.5064 0.7261 -0.1300 0.038 Uiso 0.50 1 calc PR . .
H26B H 0.4936 0.7739 -0.1300 0.038 Uiso 0.50 1 calc PR . .
N1 N 0.16683(15) 0.64576(15) 0.2024(3) 0.0281(11) Uani 1 1 d U . .
N2 N 0.23125(15) 0.65199(15) 0.2496(3) 0.0273(11) Uani 1 1 d U . .
N3 N 0.21516(15) 0.69223(15) 0.2333(3) 0.0269(11) Uani 1 1 d U . .
N4 N 0.02943(15) 0.54001(15) -0.2528(3) 0.0269(11) Uani 1 1 d U . .
N5 N 0.02229(14) 0.52356(14) -0.3826(3) 0.0238(11) Uani 1 1 d U . .
N6 N 0.06318(15) 0.53682(15) -0.3691(3) 0.0259(11) Uani 1 1 d U . .
N7 N 0.36098(14) 0.71506(14) 0.1191(3) 0.0234(11) Uani 1 1 d U . .
N8 N 0.30291(15) 0.72325(14) 0.1908(3) 0.0237(11) Uani 1 1 d U . .
N9 N 0.31778(15) 0.68282(14) 0.2039(3) 0.0241(11) Uani 1 1 d U . .
N10 N 0.09683(18) 0.43745(17) 0.6996(4) 0.0404(14) Uani 1 1 d U . .
N11 N 0.11255(18) 0.27673(18) 0.8968(4) 0.0426(14) Uani 1 1 d U . .
O1 O 0.35636(13) 0.62620(13) 0.3254(3) 0.0356(11) Uani 1 1 d . . .
O2 O 0.27343(15) 0.59442(15) 0.3747(3) 0.0520(14) Uani 1 1 d . . .
O3 O 0.29798(15) 0.59125(14) 0.1993(3) 0.0430(12) Uani 1 1 d . . .
O4 O 0.13175(15) 0.45564(15) 0.7162(4) 0.0575(15) Uani 1 1 d U . .
O5 O 0.09548(14) 0.40869(15) 0.6477(3) 0.0408(11) Uani 1 1 d U . .
O6 O 0.06453(16) 0.44924(16) 0.7364(4) 0.0532(14) Uani 1 1 d U . .
O7 O 0.12259(16) 0.27228(17) 0.8251(3) 0.0544(14) Uani 1 1 d U . .
O8 O 0.10180(16) 0.31290(15) 0.9230(3) 0.0516(13) Uani 1 1 d U . .
O9 O 0.1125(2) 0.24664(18) 0.9450(4) 0.080(2) Uani 1 1 d U . .
O13 O 0.0998(4) 0.3336(4) 0.0964(7) 0.076(4) Uani 0.50 1 d PU . .
O14 O 0.1476(5) 0.4014(5) 0.1034(10) 0.113(5) Uani 0.50 1 d PU . .
O15 O 0.2620(4) 0.4825(4) 0.1114(10) 0.096(4) Uani 0.50 1 d PU . .
O18 O 0.2329(5) 0.4069(4) 0.1064(11) 0.114(5) Uani 0.50 1 d PU . .
O19 O 0.0258(6) 0.3067(6) 0.1736(11) 0.142(6) Uani 0.50 1 d PU . .
O11B O 0.1922(9) 0.6599(9) 0.0159(17) 0.140(4) Uani 0.435(12) 1 d PDU A 2
N12B N 0.2211(13) 0.6336(14) 0.014(3) 0.124(3) Uani 0.435(12) 1 d PDU A 2
O10B O 0.2500(10) 0.6376(9) 0.064(2) 0.114(4) Uani 0.435(12) 1 d PDU A 2
O12B O 0.2203(7) 0.6049(7) -0.0368(15) 0.142(4) Uani 0.435(12) 1 d PDU A 2
O20 O 0.2748(5) 0.5333(5) -0.0236(9) 0.093(4) Uani 0.50 1 d PU . .
O12A O 0.2182(6) 0.5947(5) 0.0422(12) 0.142(4) Uani 0.565(12) 1 d PDU A 1
O10A O 0.2520(8) 0.6534(6) 0.0666(15) 0.114(4) Uani 0.565(12) 1 d PDU A 1
N12A N 0.2251(12) 0.6359(13) 0.032(2) 0.124(3) Uani 0.565(12) 1 d PU A 1
O11A O 0.2013(8) 0.6549(7) -0.0120(13) 0.140(4) Uani 0.565(12) 1 d PDU A 1

loop_
_atom_site_aniso_label
_atom_site_aniso_U_11
_atom_site_aniso_U_22
_atom_site_aniso_U_33
_atom_site_aniso_U_23
_atom_site_aniso_U_13
_atom_site_aniso_U_12
O16 0.078(4) 0.075(4) 0.078(4) -0.006(2) 0.003(2) 0.003(2)
Co1 0.0228(6) 0.0200(6) 0.0228(6) 0.0017(5) -0.0011(5) 0.0018(5)
Co2 0.0291(5) 0.0226(5) 0.0297(5) 0.0032(4) 0.0035(4) 0.0036(3)
C1 0.032(3) 0.024(3) 0.042(4) 0.005(3) 0.002(3) 0.001(3)
C2 0.030(3) 0.025(3) 0.026(3) 0.002(3) 0.000(3) 0.001(2)
C3 0.036(3) 0.031(3) 0.025(3) -0.007(3) 0.000(3) -0.008(3)
C4 0.043(4) 0.036(3) 0.037(4) -0.004(3) -0.003(3) -0.011(3)
C5 0.042(3) 0.032(3) 0.033(3) -0.002(3) 0.000(3) -0.006(3)
C6 0.040(3) 0.052(4) 0.031(3) -0.005(3) -0.004(3) -0.006(3)
C7 0.041(3) 0.038(3) 0.034(3) -0.005(3) 0.005(3) -0.011(3)
C8 0.039(3) 0.045(3) 0.028(3) -0.014(3) 0.010(3) -0.015(3)
C9 0.043(4) 0.059(4) 0.031(3) -0.013(3) 0.004(3) -0.019(3)
C10 0.036(3) 0.048(3) 0.027(3) -0.007(3) 0.002(3) -0.015(3)
C11 0.046(4) 0.066(4) 0.038(4) -0.014(4) 0.002(3) 0.003(3)
C12 0.046(4) 0.046(4) 0.029(3) -0.002(3) -0.009(3) -0.006(3)
C13 0.043(4) 0.060(4) 0.034(4) -0.004(3) -0.003(3) 0.013(3)
C14 0.045(4) 0.040(3) 0.030(3) -0.003(3) -0.004(3) 0.001(3)
C15 0.028(3) 0.032(3) 0.027(3) 0.004(3) -0.001(3) -0.008(3)
C16 0.028(3) 0.026(3) 0.024(3) 0.001(3) -0.003(3) -0.002(2)
C17 0.037(3) 0.034(3) 0.026(3) -0.005(3) -0.001(3) -0.008(3)
C18 0.031(3) 0.022(3) 0.024(3) -0.001(2) -0.001(3) 0.001(2)
C19 0.027(3) 0.025(3) 0.027(3) 0.000(3) -0.001(3) 0.005(2)
C20 0.023(3) 0.027(3) 0.022(3) -0.005(2) 0.000(2) -0.002(2)
C21 0.029(3) 0.027(3) 0.025(3) 0.000(3) 0.001(3) 0.001(2)
C22 0.031(3) 0.028(3) 0.037(3) 0.009(3) -0.004(3) 0.001(3)
C23 0.029(3) 0.025(3) 0.028(3) 0.005(3) 0.001(3) -0.004(2)
C24 0.026(3) 0.038(3) 0.035(3) 0.003(3) 0.001(3) 0.004(3)
C25 0.024(3) 0.031(3) 0.029(3) 0.000(3) -0.006(3) -0.003(2)
C26 0.026(4) 0.035(4) 0.033(5) 0.000 0.000 -0.006(4)
N1 0.031(3) 0.023(2) 0.031(3) -0.001(2) -0.001(2) -0.004(2)
N2 0.028(3) 0.020(2) 0.034(3) 0.001(2) 0.000(2) -0.001(2)
N3 0.026(3) 0.026(3) 0.029(3) 0.003(2) -0.003(2) 0.001(2)
N4 0.030(2) 0.026(2) 0.024(2) -0.001(2) -0.002(2) -0.004(2)
N5 0.023(2) 0.027(2) 0.021(2) -0.001(2) -0.003(2) -0.004(2)
N6 0.027(2) 0.029(3) 0.022(3) 0.002(2) -0.003(2) -0.007(2)
N7 0.023(2) 0.024(2) 0.023(2) -0.001(2) 0.001(2) 0.000(2)
N8 0.028(3) 0.019(2) 0.024(3) 0.001(2) 0.001(2) 0.004(2)
N9 0.026(2) 0.021(2) 0.025(3) 0.002(2) 0.004(2) 0.001(2)
N10 0.035(3) 0.028(3) 0.058(4) 0.010(3) -0.019(3) 0.000(3)
N11 0.040(3) 0.033(3) 0.055(4) 0.000(3) -0.009(3) -0.006(3)
O1 0.035(2) 0.034(2) 0.038(3) -0.001(2) -0.003(2) 0.010(2)
O2 0.053(3) 0.039(3) 0.064(3) 0.026(3) 0.018(3) 0.011(2)
O3 0.050(3) 0.031(2) 0.048(3) -0.009(2) 0.003(2) -0.003(2)
O4 0.039(3) 0.035(3) 0.099(4) 0.019(3) -0.028(3) -0.008(2)
O5 0.042(3) 0.041(3) 0.040(3) 0.000(2) -0.009(2) 0.003(2)
O6 0.044(3) 0.041(3) 0.074(4) -0.013(3) -0.006(3) 0.008(2)
O7 0.054(3) 0.062(3) 0.047(3) -0.010(3) 0.020(3) -0.002(3)
O8 0.053(3) 0.043(3) 0.059(3) -0.005(3) 0.002(3) 0.007(2)
O9 0.128(6) 0.047(3) 0.065(4) 0.017(3) -0.018(4) 0.000(4)
O13 0.100(7) 0.092(7) 0.037(5) -0.018(5) -0.006(5) 0.018(6)
O14 0.118(9) 0.115(8) 0.106(9) -0.032(7) -0.005(7) -0.008(7)
O15 0.053(6) 0.087(7) 0.150(9) 0.006(7) 0.025(7) 0.001(6)
O18 0.120(9) 0.067(7) 0.153(9) -0.011(7) 0.017(8) -0.013(6)
O19 0.176(10) 0.136(10) 0.112(9) -0.005(8) 0.065(8) 0.022(8)
O11B 0.173(7) 0.124(6) 0.124(8) -0.004(7) 0.011(7) 0.009(6)
N12B 0.133(5) 0.120(5) 0.117(5) -0.002(4) 0.014(4) 0.006(4)
O10B 0.126(6) 0.130(8) 0.087(5) -0.008(7) 0.023(5) -0.001(7)
O12B 0.175(7) 0.118(6) 0.134(7) -0.024(7) 0.021(7) 0.004(6)
O20 0.090(5) 0.092(5) 0.097(5) -0.001(2) 0.001(2) 0.001(2)
O12A 0.175(7) 0.118(6) 0.134(7) -0.024(7) 0.021(7) 0.004(6)
O10A 0.126(6) 0.130(8) 0.087(5) -0.008(7) 0.023(5) -0.001(7)
N12A 0.133(5) 0.120(5) 0.117(5) -0.002(4) 0.014(4) 0.006(4)
O11A 0.173(7) 0.124(6) 0.124(8) -0.004(7) 0.011(7) 0.009(6)

loop_
_atom_type_symbol
_atom_type_description
_atom_type_scat_dispersion_real
_atom_type_scat_dispersion_imag
_atom_type_scat_source
C C 0.0033 0.0016 'International Tables Vol C Tables 4.2.6.8 and 6.1.1.4'
H H 0.0000 0.0000 'International Tables Vol C Tables 4.2.6.8 and 6.1.1.4'
N N 0.0061 0.0033 'International Tables Vol C Tables 4.2.6.8 and 6.1.1.4'
O O 0.0106 0.0060 'International Tables Vol C Tables 4.2.6.8 and 6.1.1.4'
Co Co 0.3494 0.9721 'International Tables Vol C Tables 4.2.6.8 and 6.1.1.4'

loop_
_geom_angle_atom_site_label_1
_geom_angle_atom_site_label_2
_geom_angle_atom_site_label_3
_geom_angle
_geom_angle_site_symmetry_1
_geom_angle_site_symmetry_3
N8 Co1 N8 180.000(1) . 13_565
N8 Co1 N5 90.79(18) . 16_665
N8 Co1 N5 89.21(18) 13_565 16_665
N8 Co1 N5 89.21(18) . 4_455
N8 Co1 N5 90.79(18) 13_565 4_455
N5 Co1 N5 180.0(2) 16_665 4_455
N8 Co1 N3 89.42(18) . 13_565
N8 Co1 N3 90.58(18) 13_565 13_565
N5 Co1 N3 90.43(18) 16_665 13_565
N5 Co1 N3 89.57(18) 4_455 13_565
N8 Co1 N3 90.58(18) . .
N8 Co1 N3 89.42(18) 13_565 .
N5 Co1 N3 89.57(18) 16_665 .
N5 Co1 N3 90.43(18) 4_455 .
N3 Co1 N3 180.000(1) 13_565 .
O2 Co2 N9 175.81(19) . .
O2 Co2 O3 88.9(2) . .
N9 Co2 O3 90.46(18) . .
O2 Co2 N2 92.71(19) . .
N9 Co2 N2 91.44(19) . .
O3 Co2 N2 90.16(19) . .
O2 Co2 N6 89.7(2) . 4_455
N9 Co2 N6 91.02(18) . 4_455
O3 Co2 N6 178.25(19) . 4_455
N2 Co2 N6 88.85(19) . 4_455
O2 Co2 O1 88.23(18) . .
N9 Co2 O1 87.61(18) . .
O3 Co2 O1 89.00(18) . .
N2 Co2 O1 178.74(19) . .
N6 Co2 O1 92.01(18) 4_455 .
N2 C1 N1 110.9(5) . .
N2 C1 H1 124.6 . .
N1 C1 H1 124.6 . .
N3 C2 N1 111.3(5) . .
N3 C2 H2 124.4 . .
N1 C2 H2 124.4 . .
C4 C3 C5 121.2(6) . .
C4 C3 N1 119.4(6) . .
C5 C3 N1 119.3(6) . .
C3 C4 C6 119.8(6) . .
C3 C4 H4 120.1 . .
C6 C4 H4 120.1 . .
C3 C5 C7 118.3(6) . .
C3 C5 H5 120.8 . .
C7 C5 H5 120.8 . .
C4 C6 C8 120.7(7) . .
C4 C6 H6 119.7 . .
C8 C6 H6 119.7 . .
C8 C7 C5 122.1(6) . .
C8 C7 H7 119.0 . .
C5 C7 H7 119.0 . .
C7 C8 C6 117.8(6) . .
C7 C8 C9 122.6(6) . .
C6 C8 C9 119.5(6) . .
C10 C9 C8 112.3(6) . .
C10 C9 H9A 109.1 . .
C8 C9 H9A 109.1 . .
C10 C9 H9B 109.1 . .
C8 C9 H9B 109.1 . .
H9A C9 H9B 107.9 . .
C11 C10 C12 118.9(6) . .
C11 C10 C9 121.1(7) . .
C12 C10 C9 120.0(7) . .
C10 C11 C13 121.1(7) . .
C10 C11 H11 119.5 . .
C13 C11 H11 119.5 . .
C14 C12 C10 122.0(7) . .
C14 C12 H12 119.0 . .
C10 C12 H12 119.0 . .
C17 C13 C11 118.7(7) . .
C17 C13 H13 120.6 . .
C11 C13 H13 120.6 . .
C12 C14 C17 118.2(7) . .
C12 C14 H14 120.9 . .
C17 C14 H14 120.9 . .
N6 C15 N4 110.0(5) . .
N6 C15 H15 125.0 . .
N4 C15 H15 125.0 . .
N5 C16 N4 110.2(5) . .
N5 C16 H16 124.9 . .
N4 C16 H16 124.9 . .
C13 C17 C14 121.1(6) . .
C13 C17 N4 121.1(6) . .
C14 C17 N4 117.7(6) . .
N9 C18 N7 110.3(5) . .
N9 C18 H18 124.9 . .
N7 C18 H18 124.9 . .
N8 C19 N7 111.2(5) . .
N8 C19 H19 124.4 . .
N7 C19 H19 124.4 . .
C21 C20 C22 120.6(5) . .
C21 C20 N7 119.3(5) . .
C22 C20 N7 120.1(5) . .
C23 C21 C20 118.8(6) . .
C23 C21 H21 120.6 . .
C20 C21 H21 120.6 . .
C24 C22 C20 118.5(6) . .
C24 C22 H22 120.7 . .
C20 C22 H22 120.7 . .
C21 C23 C25 121.7(6) . .
C21 C23 H23 119.2 . .
C25 C23 H23 119.2 . .
C25 C24 C22 121.8(6) . .
C25 C24 H24 119.1 . .
C22 C24 H24 119.1 . .
C24 C25 C23 118.5(6) . .
C24 C25 C26 120.4(5) . .
C23 C25 C26 121.0(5) . .
C25 C26 C25 109.3(7) 7_564 .
C25 C26 H26A 109.8 7_564 .
C25 C26 H26A 109.8 . .
C25 C26 H26B 109.8 7_564 .
C25 C26 H26B 109.8 . .
H26A C26 H26B 108.3 . .
C2 N1 C1 104.7(5) . .
C2 N1 C3 127.6(5) . .
C1 N1 C3 127.7(5) . .
C1 N2 N3 106.7(5) . .
C1 N2 Co2 128.3(4) . .
N3 N2 Co2 125.0(4) . .
C2 N3 N2 106.5(5) . .
C2 N3 Co1 129.1(4) . .
N2 N3 Co1 124.4(3) . .
C16 N4 C15 105.5(5) . .
C16 N4 C17 129.2(5) . .
C15 N4 C17 125.2(5) . .
C16 N5 N6 106.8(5) . .
C16 N5 Co1 129.5(4) . 2_554
N6 N5 Co1 123.6(4) . 2_554
C15 N6 N5 107.5(5) . .
C15 N6 Co2 126.4(4) . 2_554
N5 N6 Co2 126.1(4) . 2_554
C19 N7 C18 104.4(5) . .
C19 N7 C20 127.8(5) . .
C18 N7 C20 127.9(5) . .
C19 N8 N9 106.6(5) . .
C19 N8 Co1 128.1(4) . .
N9 N8 Co1 125.2(3) . .
C18 N9 N8 107.6(5) . .
C18 N9 Co2 126.2(4) . .
N8 N9 Co2 125.9(3) . .
O5 N10 O6 121.0(5) . .
O5 N10 O4 120.2(6) . .
O6 N10 O4 118.8(6) . .
O7 N11 O9 120.8(7) . .
O7 N11 O8 119.7(6) . .
O9 N11 O8 119.5(7) . .
O10B N12B O12B 122.0(19) . .
O10B N12B O11B 118.0(18) . .
O12B N12B O11B 120.0(19) . .
O10A N12A O11A 120(4) . .
O10A N12A O12A 122(3) . .
O11A N12A O12A 118(3) . .

loop_
_geom_bond_atom_site_label_1
_geom_bond_atom_site_label_2
_geom_bond_distance
_geom_bond_site_symmetry_2
Co1 N8 2.111(5) .
Co1 N8 2.111(5) 13_565
Co1 N5 2.151(5) 16_665
Co1 N5 2.151(5) 4_455
Co1 N3 2.160(5) 13_565
Co1 N3 2.160(5) .
Co2 O2 2.081(5) .
Co2 N9 2.096(5) .
Co2 O3 2.099(4) .
Co2 N2 2.108(5) .
Co2 N6 2.129(5) 4_455
Co2 O1 2.130(4) .
C1 N2 1.298(8) .
C1 N1 1.363(8) .
C1 H1 0.9300 .
C2 N3 1.304(7) .
C2 N1 1.345(7) .
C2 H2 0.9300 .
C3 C4 1.355(9) .
C3 C5 1.378(9) .
C3 N1 1.442(7) .
C4 C6 1.382(9) .
C4 H4 0.9300 .
C5 C7 1.385(9) .
C5 H5 0.9300 .
C6 C8 1.394(9) .
C6 H6 0.9300 .
C7 C8 1.372(9) .
C7 H7 0.9300 .
C8 C9 1.523(9) .
C9 C10 1.505(9) .
C9 H9A 0.9700 .
C9 H9B 0.9700 .
C10 C11 1.366(10) .
C10 C12 1.367(9) .
C11 C13 1.388(10) .
C11 H11 0.9300 .
C12 C14 1.367(9) .
C12 H12 0.9300 .
C13 C17 1.364(9) .
C13 H13 0.9300 .
C14 C17 1.393(9) .
C14 H14 0.9300 .
C15 N6 1.285(8) .
C15 N4 1.349(8) .
C15 H15 0.9300 .
C16 N5 1.295(7) .
C16 N4 1.343(7) .
C16 H16 0.9300 .
C17 N4 1.461(8) .
C18 N9 1.296(7) .
C18 N7 1.371(7) .
C18 H18 0.9300 .
C19 N8 1.305(7) .
C19 N7 1.350(7) .
C19 H19 0.9300 .
C20 C21 1.381(8) .
C20 C22 1.389(8) .
C20 N7 1.425(7) .
C21 C23 1.374(8) .
C21 H21 0.9300 .
C22 C24 1.379(8) .
C22 H22 0.9300 .
C23 C25 1.379(8) .
C23 H23 0.9300 .
C24 C25 1.363(8) .
C24 H24 0.9300 .
C25 C26 1.520(8) .
C26 C25 1.520(8) 7_564
C26 H26A 0.9700 .
C26 H26B 0.9700 .
N2 N3 1.402(6) .
N5 N6 1.383(6) .
N5 Co1 2.151(5) 2_554
N6 Co2 2.129(5) 2_554
N8 N9 1.385(6) .
N10 O5 1.238(7) .
N10 O6 1.242(7) .
N10 O4 1.279(7) .
N11 O7 1.205(7) .
N11 O9 1.231(7) .
N11 O8 1.271(7) .
O11B N12B 1.242(18) .
N12B O10B 1.224(17) .
N12B O12B 1.225(17) .
O12A N12A 1.34(5) .
O10A N12A 1.16(3) .
N12A O11A 1.20(3) .

loop_
_geom_torsion_atom_site_label_1
_geom_torsion_atom_site_label_2
_geom_torsion_atom_site_label_3
_geom_torsion_atom_site_label_4
_geom_torsion
_geom_torsion_site_symmetry_1
_geom_torsion_site_symmetry_4
C5 C3 C4 C6 1.5(10) . .
N1 C3 C4 C6 179.8(6) . .
C4 C3 C5 C7 -0.8(10) . .
N1 C3 C5 C7 -179.0(6) . .
C3 C4 C6 C8 -1.5(10) . .
C3 C5 C7 C8 0.0(10) . .
C5 C7 C8 C6 0.0(10) . .
C5 C7 C8 C9 178.2(6) . .
C4 C6 C8 C7 0.7(10) . .
C4 C6 C8 C9 -177.5(6) . .
C7 C8 C9 C10 -116.4(7) . .
C6 C8 C9 C10 61.7(9) . .
C8 C9 C10 C11 -120.2(8) . .
C8 C9 C10 C12 56.6(9) . .
C12 C10 C11 C13 -2.2(11) . .
C9 C10 C11 C13 174.6(7) . .
C11 C10 C12 C14 1.7(11) . .
C9 C10 C12 C14 -175.1(6) . .
C10 C11 C13 C17 0.7(12) . .
C10 C12 C14 C17 0.4(10) . .
C11 C13 C17 C14 1.5(11) . .
C11 C13 C17 N4 -175.6(6) . .
C12 C14 C17 C13 -2.0(10) . .
C12 C14 C17 N4 175.1(6) . .
C22 C20 C21 C23 -0.4(9) . .
N7 C20 C21 C23 178.2(5) . .
C21 C20 C22 C24 -1.0(9) . .
N7 C20 C22 C24 -179.5(5) . .
C20 C21 C23 C25 1.8(9) . .
C20 C22 C24 C25 0.9(10) . .
C22 C24 C25 C23 0.5(10) . .
C22 C24 C25 C26 176.9(6) . .
C21 C23 C25 C24 -1.9(9) . .
C21 C23 C25 C26 -178.3(6) . .
C24 C25 C26 C25 -63.0(5) . 7_564
C23 C25 C26 C25 113.3(6) . 7_564
N3 C2 N1 C1 1.2(7) . .
N3 C2 N1 C3 179.0(5) . .
N2 C1 N1 C2 -1.4(7) . .
N2 C1 N1 C3 -179.1(6) . .
C4 C3 N1 C2 32.6(9) . .
C5 C3 N1 C2 -149.1(6) . .
C4 C3 N1 C1 -150.1(6) . .
C5 C3 N1 C1 28.2(9) . .
N1 C1 N2 N3 1.0(7) . .
N1 C1 N2 Co2 -175.3(4) . .
O2 Co2 N2 C1 -46.2(6) . .
N9 Co2 N2 C1 133.2(6) . .
O3 Co2 N2 C1 42.7(6) . .
N6 Co2 N2 C1 -135.8(6) 4_455 .
O1 Co2 N2 C1 91(8) . .
O2 Co2 N2 N3 138.1(4) . .
N9 Co2 N2 N3 -42.5(5) . .
O3 Co2 N2 N3 -132.9(4) . .
N6 Co2 N2 N3 48.5(4) 4_455 .
O1 Co2 N2 N3 -84(8) . .
N1 C2 N3 N2 -0.6(7) . .
N1 C2 N3 Co1 178.2(4) . .
C1 N2 N3 C2 -0.2(6) . .
Co2 N2 N3 C2 176.2(4) . .
C1 N2 N3 Co1 -179.2(4) . .
Co2 N2 N3 Co1 -2.7(6) . .
N8 Co1 N3 C2 -133.3(5) . .
N8 Co1 N3 C2 46.7(5) 13_565 .
N5 Co1 N3 C2 -42.5(5) 16_665 .
N5 Co1 N3 C2 137.5(5) 4_455 .
N3 Co1 N3 C2 -11(100) 13_565 .
N8 Co1 N3 N2 45.4(4) . .
N8 Co1 N3 N2 -134.6(4) 13_565 .
N5 Co1 N3 N2 136.2(4) 16_665 .
N5 Co1 N3 N2 -43.8(4) 4_455 .
N3 Co1 N3 N2 168(100) 13_565 .
N5 C16 N4 C15 -0.4(7) . .
N5 C16 N4 C17 -177.8(5) . .
N6 C15 N4 C16 1.0(7) . .
N6 C15 N4 C17 178.6(5) . .
C13 C17 N4 C16 -56.7(9) . .
C14 C17 N4 C16 126.1(7) . .
C13 C17 N4 C15 126.3(7) . .
C14 C17 N4 C15 -50.8(8) . .
N4 C16 N5 N6 -0.3(6) . .
N4 C16 N5 Co1 175.6(4) . 2_554
N4 C15 N6 N5 -1.2(7) . .
N4 C15 N6 Co2 176.6(4) . 2_554
C16 N5 N6 C15 0.9(6) . .
Co1 N5 N6 C15 -175.3(4) 2_554 .
C16 N5 N6 Co2 -176.9(4) . 2_554
Co1 N5 N6 Co2 6.9(6) 2_554 2_554
N8 C19 N7 C18 0.6(6) . .
N8 C19 N7 C20 179.0(5) . .
N9 C18 N7 C19 -1.0(6) . .
N9 C18 N7 C20 -179.4(5) . .
C21 C20 N7 C19 -14.5(9) . .
C22 C20 N7 C19 164.1(6) . .
C21 C20 N7 C18 163.5(5) . .
C22 C20 N7 C18 -17.9(9) . .
N7 C19 N8 N9 0.0(6) . .
N7 C19 N8 Co1 175.8(4) . .
N8 Co1 N8 C19 -51(100) 13_565 .
N5 Co1 N8 C19 52.6(5) 16_665 .
N5 Co1 N8 C19 -127.4(5) 4_455 .
N3 Co1 N8 C19 -37.8(5) 13_565 .
N3 Co1 N8 C19 142.2(5) . .
N8 Co1 N8 N9 124(100) 13_565 .
N5 Co1 N8 N9 -132.3(4) 16_665 .
N5 Co1 N8 N9 47.7(4) 4_455 .
N3 Co1 N8 N9 137.3(4) 13_565 .
N3 Co1 N8 N9 -42.7(4) . .
N7 C18 N9 N8 1.0(6) . .
N7 C18 N9 Co2 -172.8(4) . .
C19 N8 N9 C18 -0.6(6) . .
Co1 N8 N9 C18 -176.6(4) . .
C19 N8 N9 Co2 173.3(4) . .
Co1 N8 N9 Co2 -2.7(6) . .
O2 Co2 N9 C18 31(3) . .
O3 Co2 N9 C18 -50.6(5) . .
N2 Co2 N9 C18 -140.8(5) . .
N6 Co2 N9 C18 130.3(5) 4_455 .
O1 Co2 N9 C18 38.3(5) . .
O2 Co2 N9 N8 -142(3) . .
O3 Co2 N9 N8 136.6(4) . .
N2 Co2 N9 N8 46.4(4) . .
N6 Co2 N9 N8 -42.5(4) 4_455 .
O1 Co2 N9 N8 -134.5(4) . .
